data_2013465
loop_
_publ_author_name
'Glidewell, Christopher'
'Low, John N.'
'Marchal, Antonio'
'Quesada, Antonio'

_publ_section_title
;
 Benzylation and nitrosation of
 4-amino-2-(methylsulfanyl)pyrimidin-6(1<i>H</i>)-one: two
 <i>P</i>2~1~/<i>c</i> polymorphs of
 4-amino-1-benzyl-2-(methylsulfanyl)pyrimidin-6(1<i>H</i>)-one with
 <i>Z</i>'=1 and 2, 4-amino-6-benzyloxy-2-(methylsulfanyl)pyrimidine
 and
 4-amino-1-benzyl-2-(methylsulfanyl)-5-nitrosopyrimidin-6(1<i>H</i>)-one
 all give different hydrogen-bonded supramolecular structures
;
_journal_issue 8
_journal_name_full 'Acta Crystallographica Section C'
_journal_page_first o454
_journal_page_last o460
_journal_paper_doi 10.1107/S0108270103013465
_journal_volume 59
_journal_year 2003
_chemical_formula_moiety 'C24 H25.95 N6.05 O2.05 S2'
_chemical_formula_sum 'C24 H25.95 N6.05 O2.05 S2'
_chemical_formula_weight 496.10
_chemical_name_systematic
;
4-Amino-1-benzyl-2-(methylsulfanyl)pyrimidin-6(1H)-one,
polymorph with Z' = 2   'C12 H13 N3 O S'
;
_space_group_IT_number 14
_symmetry_cell_setting monoclinic
_symmetry_space_group_name_Hall '-P 2ybc'
_symmetry_space_group_name_H-M 'P 1 21/c 1'
_atom_sites_solution_hydrogens geom
_atom_sites_solution_primary direct
_atom_sites_solution_secondary difmap
_cell_angle_alpha 90.00
_cell_angle_beta 107.0920(14)
_cell_angle_gamma 90.00
_cell_formula_units_Z 4
_cell_length_a 11.4629(2)
_cell_length_b 10.2603(2)
_cell_length_c 20.9303(4)
_cell_measurement_reflns_used 5325
_cell_measurement_temperature 120.0(10)
_cell_measurement_theta_max 27.47
_cell_measurement_theta_min 3.05
_cell_volume 2352.95(8)
_computing_cell_refinement 'DENZO-SMN (Otwinowski & Minor, 1997)'
_computing_data_collection 'KappaCCD Server Software (Nonius, 1997)'
_computing_data_reduction 'DENZO-SMN (Otwinowski & Minor, 1997)'
_computing_molecular_graphics 'PLATON (Spek, 2003)'
_computing_publication_material 'SHELXL97 (Sheldrick, 1997) and PRPKAPPA (Ferguson, 1999)'
_computing_structure_refinement 'SHELXL97 (Sheldrick, 1997)'
_computing_structure_solution 'SHELXS97 (Sheldrick, 1997)'
_diffrn_ambient_temperature 120.0(10)
_diffrn_measured_fraction_theta_full 0.994
_diffrn_measured_fraction_theta_max 0.991
_diffrn_measurement_device_type 'Nonius KappaCCD'
_diffrn_measurement_method '\f scans, and \w scans with \k offsets'
_diffrn_radiation_monochromator graphite
_diffrn_radiation_source 'rotating anode'
_diffrn_radiation_type 'Mo K\a'
_diffrn_radiation_wavelength 0.71073
_diffrn_reflns_av_R_equivalents 0.064
_diffrn_reflns_av_sigmaI/netI 0.0469
_diffrn_reflns_limit_h_max 14
_diffrn_reflns_limit_h_min -14
_diffrn_reflns_limit_k_max 12
_diffrn_reflns_limit_k_min -13
_diffrn_reflns_limit_l_max 27
_diffrn_reflns_limit_l_min -27
_diffrn_reflns_number 21205
_diffrn_reflns_theta_full 25.00
_diffrn_reflns_theta_max 27.47
_diffrn_reflns_theta_min 3.05
_diffrn_standards_decay_% 0
_exptl_absorpt_coefficient_mu 0.262
_exptl_absorpt_correction_T_max 0.957
_exptl_absorpt_correction_T_min 0.887
_exptl_absorpt_correction_type multi-scan
_exptl_absorpt_process_details 'DENZO-SMN (Otwinowski & Minor, 1997)'
_exptl_crystal_colour green
_exptl_crystal_density_diffrn 1.400
_exptl_crystal_density_method 'not measured'
_exptl_crystal_description block
_exptl_crystal_F_000 1042.8
_exptl_crystal_size_max 0.47
_exptl_crystal_size_mid 0.22
_exptl_crystal_size_min 0.14
_refine_diff_density_max 0.506
_refine_diff_density_min -0.410
_refine_ls_extinction_method none
_refine_ls_goodness_of_fit_ref 1.062
_refine_ls_hydrogen_treatment constr
_refine_ls_matrix_type full
_refine_ls_number_parameters 318
_refine_ls_number_reflns 5325
_refine_ls_number_restraints 1
_refine_ls_restrained_S_all 1.062
_refine_ls_R_factor_all 0.0608
_refine_ls_R_factor_gt 0.0465
_refine_ls_shift/su_max 0.001
_refine_ls_shift/su_mean 0.000
_refine_ls_structure_factor_coef Fsqd
_refine_ls_weighting_details 'w=1/[\s^2^(Fo^2^)+(0.0447P)^2^+1.7296P] where P=(Fo^2^+2Fc^2^)/3'
_refine_ls_weighting_scheme calc
_refine_ls_wR_factor_gt 0.1116
_refine_ls_wR_factor_ref 0.1193
_reflns_number_gt 4389
_reflns_number_total 5325
_reflns_threshold_expression I>2\s(I)
_cod_data_source_file gg1172.cif
_cod_data_source_block II
_cod_depositor_comments
;
The following automatic conversions were performed:

'_exptl_absorpt_correction_type' value 'Multi-scan' changed to
'multi-scan' according to
/home/saulius/struct/CIF-dictionaries/cif_core.dic dictionary named
'cif_core.dic' version 2.4.1 from 2010-06-29.

Automatic conversion script
Id: cif_fix_values 1715 2011-07-08 13:25:40Z adriana 
;
_cod_original_sg_symbol_H-M 'P 21/c'
_cod_database_code 2013465
_cod_database_fobs_code 2013465

loop_
_symmetry_equiv_pos_as_xyz
'x, y, z'
'-x, y+1/2, -z+1/2'
'-x, -y, -z'
'x, -y+1/2, z+1/2'

loop_
_atom_site_label
_atom_site_fract_x
_atom_site_fract_y
_atom_site_fract_z
_atom_site_U_iso_or_equiv
_atom_site_adp_type
_atom_site_calc_flag
_atom_site_refinement_flags
_atom_site_occupancy
_atom_site_disorder_assembly
_atom_site_disorder_group
_atom_site_type_symbol
S12 0.68767(4) 1.04108(5) 0.62530(3) 0.02764(14) Uani d . 1 . . S
O16 0.23861(12) 0.98605(14) 0.53972(7) 0.0281(3) Uani d . 1 . . O
N11 0.44857(14) 1.00240(15) 0.57375(8) 0.0201(3) Uani d . 1 . . N
N13 0.57460(13) 0.81516(16) 0.59210(7) 0.0200(3) Uani d . 1 . . N
N14 0.49396(15) 0.61296(16) 0.56142(9) 0.0266(4) Uani d . 1 . . N
C12 0.55905(16) 0.94083(19) 0.59392(9) 0.0197(4) Uani d . 1 . . C
C14 0.47183(17) 0.74009(19) 0.56759(9) 0.0206(4) Uani d . 1 . . C
C15 0.35499(17) 0.7926(2) 0.55082(9) 0.0229(4) Uani d . 1 . . C
C16 0.33808(17) 0.9275(2) 0.55350(9) 0.0219(4) Uani d . 1 . . C
C111 0.46488(16) 1.21470(18) 0.63496(9) 0.0204(4) Uani d . 1 . . C
C112 0.54567(18) 1.31854(19) 0.64946(10) 0.0244(4) Uani d . 1 . . C
C113 0.57217(18) 1.3822(2) 0.71062(11) 0.0267(4) Uani d . 1 . . C
C114 0.51775(19) 1.3408(2) 0.75809(10) 0.0278(4) Uani d . 1 . . C
C115 0.43498(19) 1.2385(2) 0.74369(10) 0.0279(4) Uani d . 1 . . C
C116 0.40859(18) 1.17588(19) 0.68242(10) 0.0244(4) Uani d . 1 . . C
C117 0.44110(18) 1.14517(19) 0.56873(10) 0.0231(4) Uani d . 1 . . C
C121 0.80787(19) 0.9232(2) 0.63789(14) 0.0394(6) Uani d . 1 . . C
S22 -0.15062(5) 0.53540(6) 0.33956(3) 0.03293(15) Uani d . 1 . . S
O26 0.28185(13) 0.49245(17) 0.46960(8) 0.0389(4) Uani d . 1 . . O
N21 0.07893(14) 0.50607(17) 0.41394(8) 0.0243(4) Uani d . 1 . . N
N23 -0.06500(15) 0.35550(16) 0.43280(8) 0.0252(4) Uani d . 1 . . N
N24 -0.00230(18) 0.18370(18) 0.50577(9) 0.0343(4) Uani d D 1 . . N
C22 -0.03717(18) 0.4569(2) 0.40205(10) 0.0238(4) Uani d . 1 . . C
C24 0.02910(19) 0.2928(2) 0.47850(10) 0.0270(4) Uani d D 1 B . C
C25 0.1475(2) 0.3388(2) 0.49531(11) 0.0321(5) Uani d . 1 . . C
C26 0.17820(18) 0.4461(2) 0.46216(11) 0.0293(5) Uani d . 1 B . C
C211 0.11361(17) 0.5758(2) 0.30691(10) 0.0248(4) Uani d . 1 . . C
C212 0.11064(18) 0.6716(2) 0.25963(12) 0.0322(5) Uani d . 1 . . C
C213 0.12672(19) 0.4468(2) 0.29044(11) 0.0284(4) Uani d . 1 . . C
C214 0.12100(19) 0.6397(2) 0.19740(12) 0.0369(5) Uani d . 1 . . C
C215 0.13327(19) 0.5107(3) 0.18102(11) 0.0363(5) Uani d . 1 . . C
C216 0.13613(19) 0.4140(2) 0.22757(11) 0.0321(5) Uani d . 1 . . C
C217 0.10436(19) 0.6154(2) 0.37514(11) 0.0296(5) Uani d . 1 . . C
C221 -0.2845(2) 0.4511(3) 0.34457(15) 0.0455(7) Uani d . 1 . . C
N25 0.219(4) 0.322(4) 0.559(2) 0.054(11) Uiso d PD 0.05 B -2 N
O25 0.183(2) 0.216(3) 0.5860(13) 0.027(6) Uiso d PD 0.05 B -2 O
H11A 0.3588 1.1695 0.5401 0.028 Uiso calc R 1 . . H
H11B 0.5009 1.1761 0.5463 0.028 Uiso calc R 1 . . H
H112 0.5835 1.3466 0.6171 0.029 Uiso calc R 1 . . H
H113 0.6273 1.4536 0.7199 0.032 Uiso calc R 1 . . H
H114 0.5371 1.3825 0.8004 0.033 Uiso calc R 1 . . H
H115 0.3964 1.2113 0.7759 0.033 Uiso calc R 1 . . H
H116 0.3517 1.1060 0.6727 0.029 Uiso calc R 1 . . H
H12A 0.7932 0.8517 0.6656 0.059 Uiso calc R 1 . . H
H12B 0.8862 0.9647 0.6604 0.059 Uiso calc R 1 . . H
H12C 0.8099 0.8888 0.5946 0.059 Uiso calc R 1 . . H
H14A 0.5696 0.5841 0.5727 0.032 Uiso calc R 1 . . H
H14B 0.4329 0.5585 0.5461 0.032 Uiso calc R 1 . . H
H15 0.2861 0.7366 0.5374 0.028 Uiso calc R 1 . . H
H21A 0.1820 0.6570 0.4007 0.035 Uiso calc R 1 . . H
H21B 0.0387 0.6811 0.3692 0.035 Uiso calc R 1 . . H
H212 0.1014 0.7604 0.2702 0.039 Uiso calc R 1 . . H
H213 0.1293 0.3802 0.3224 0.034 Uiso calc R 1 . . H
H214 0.1197 0.7065 0.1658 0.044 Uiso calc R 1 . . H
H215 0.1397 0.4888 0.1381 0.044 Uiso calc R 1 . . H
H216 0.1445 0.3253 0.2166 0.039 Uiso calc R 1 . . H
H22A -0.2743 0.3574 0.3392 0.068 Uiso calc R 1 . . H
H22B -0.3555 0.4822 0.3091 0.068 Uiso calc R 1 . . H
H22C -0.2970 0.4677 0.3882 0.068 Uiso calc R 1 . . H
H24A -0.0788 0.1575 0.4939 0.041 Uiso calc R 1 . . H
H24B 0.0537 0.1389 0.5354 0.041 Uiso calc R 1 . . H
H25 0.2089 0.2970 0.5298 0.039 Uiso calc PR 0.95 A -1 H

loop_
_atom_site_aniso_label
_atom_site_aniso_U_11
_atom_site_aniso_U_22
_atom_site_aniso_U_33
_atom_site_aniso_U_12
_atom_site_aniso_U_13
_atom_site_aniso_U_23
N11 0.0215(8) 0.0220(8) 0.0183(7) 0.0024(6) 0.0081(6) -0.0005(6)
C117 0.0266(9) 0.0217(10) 0.0225(9) 0.0046(8) 0.0094(8) 0.0027(7)
C111 0.0207(9) 0.0198(9) 0.0208(9) 0.0048(7) 0.0063(7) 0.0010(7)
C112 0.0249(9) 0.0222(10) 0.0296(10) 0.0022(8) 0.0133(8) 0.0032(8)
C113 0.0224(9) 0.0213(10) 0.0364(11) 0.0008(8) 0.0088(8) -0.0025(8)
C114 0.0304(10) 0.0271(11) 0.0247(10) 0.0021(8) 0.0064(8) -0.0040(8)
C115 0.0370(11) 0.0269(11) 0.0229(10) -0.0013(9) 0.0136(9) 0.0008(8)
C116 0.0258(9) 0.0223(10) 0.0266(10) -0.0021(8) 0.0099(8) -0.0009(8)
C12 0.0189(8) 0.0252(10) 0.0149(8) 0.0000(7) 0.0052(7) -0.0014(7)
S12 0.0206(2) 0.0229(3) 0.0381(3) -0.00116(19) 0.0066(2) -0.0049(2)
C121 0.0184(9) 0.0338(12) 0.0614(16) 0.0034(9) 0.0047(10) -0.0111(11)
N13 0.0189(7) 0.0232(8) 0.0176(7) 0.0001(6) 0.0047(6) -0.0021(6)
C14 0.0241(9) 0.0238(10) 0.0160(8) -0.0013(7) 0.0092(7) -0.0008(7)
N14 0.0239(8) 0.0225(9) 0.0342(9) -0.0016(7) 0.0099(7) -0.0043(7)
C15 0.0214(9) 0.0266(10) 0.0215(9) -0.0038(8) 0.0074(8) -0.0020(7)
C16 0.0198(9) 0.0300(10) 0.0162(8) -0.0008(8) 0.0059(7) -0.0018(7)
O16 0.0201(7) 0.0341(8) 0.0297(7) 0.0043(6) 0.0065(6) -0.0014(6)
N21 0.0212(8) 0.0267(9) 0.0257(8) -0.0003(7) 0.0079(7) -0.0061(7)
C217 0.0282(10) 0.0249(11) 0.0393(12) -0.0052(8) 0.0156(9) -0.0079(9)
C211 0.0175(8) 0.0260(10) 0.0330(10) -0.0026(7) 0.0104(8) -0.0035(8)
C212 0.0221(10) 0.0295(11) 0.0441(13) -0.0006(8) 0.0085(9) 0.0024(9)
C213 0.0290(10) 0.0260(11) 0.0343(11) -0.0044(8) 0.0159(9) -0.0029(8)
C214 0.0231(10) 0.0478(14) 0.0383(12) -0.0001(10) 0.0068(9) 0.0144(10)
C215 0.0217(10) 0.0621(16) 0.0257(11) -0.0016(10) 0.0078(9) -0.0019(10)
C216 0.0278(10) 0.0357(12) 0.0358(11) -0.0053(9) 0.0139(9) -0.0114(9)
C22 0.0222(9) 0.0266(10) 0.0256(9) 0.0026(8) 0.0119(8) -0.0025(8)
S22 0.0232(3) 0.0368(3) 0.0385(3) 0.0011(2) 0.0085(2) 0.0158(2)
C221 0.0197(10) 0.0502(15) 0.0659(17) 0.0048(10) 0.0114(11) 0.0267(13)
N23 0.0257(8) 0.0261(9) 0.0256(8) 0.0040(7) 0.0105(7) -0.0003(7)
C24 0.0299(10) 0.0268(11) 0.0232(9) 0.0066(8) 0.0063(8) -0.0036(8)
N24 0.0357(10) 0.0291(10) 0.0334(10) 0.0051(8) 0.0030(8) 0.0063(8)
C25 0.0296(11) 0.0335(12) 0.0281(10) 0.0097(9) 0.0005(9) -0.0048(9)
C26 0.0224(10) 0.0337(12) 0.0314(11) 0.0021(8) 0.0071(8) -0.0141(9)
O26 0.0225(8) 0.0446(10) 0.0470(10) -0.0033(7) 0.0065(7) -0.0173(8)

loop_
_atom_type_symbol
_atom_type_description
_atom_type_scat_dispersion_real
_atom_type_scat_dispersion_imag
_atom_type_scat_source
C C 0.0033 0.0016 'International Tables Vol C Tables 4.2.6.8 and 6.1.1.4'
H H 0.0000 0.0000 'International Tables Vol C Tables 4.2.6.8 and 6.1.1.4'
N N 0.0061 0.0033 'International Tables Vol C Tables 4.2.6.8 and 6.1.1.4'
O O 0.0106 0.0060 'International Tables Vol C Tables 4.2.6.8 and 6.1.1.4'
S S 0.1246 0.1234 'International Tables Vol C Tables 4.2.6.8 and 6.1.1.4'

loop_
_geom_angle_atom_site_label_1
_geom_angle_atom_site_label_2
_geom_angle_atom_site_label_3
_geom_angle
_geom_angle_publ_flag
C12 N11 C16 120.07(16) no
C12 N11 C117 120.82(16) no
C16 N11 C117 119.02(15) no
N11 C117 C111 114.47(15) no
N11 C117 H11A 108.6 no
C111 C117 H11A 108.6 no
N11 C117 H11B 108.6 no
C111 C117 H11B 108.6 no
H11A C117 H11B 107.6 no
C112 C111 C116 118.93(18) no
C112 C111 C117 119.53(17) no
C116 C111 C117 121.54(17) no
C111 C112 C113 120.96(18) no
C111 C112 H112 119.5 no
C113 C112 H112 119.5 no
C114 C113 C112 119.63(19) no
C114 C113 H113 120.2 no
C112 C113 H113 120.2 no
C113 C114 C115 119.94(19) no
C113 C114 H114 120.0 no
C115 C114 H114 120.0 no
C116 C115 C114 120.06(19) no
C116 C115 H115 120.0 no
C114 C115 H115 120.0 no
C115 C116 C111 120.46(18) no
C115 C116 H116 119.8 no
C111 C116 H116 119.8 no
N13 C12 N11 124.79(17) no
N13 C12 S12 118.85(14) no
N11 C12 S12 116.36(14) no
C12 S12 C121 100.60(10) no
S12 C121 H12A 109.5 no
S12 C121 H12B 109.5 no
H12A C121 H12B 109.5 no
S12 C121 H12C 109.5 no
H12A C121 H12C 109.5 no
H12B C121 H12C 109.5 no
C12 N13 C14 117.11(16) no
N14 C14 N13 114.53(16) no
N14 C14 C15 123.21(18) no
N13 C14 C15 122.26(17) no
C14 N14 H14A 120.0 no
C14 N14 H14B 120.0 no
H14A N14 H14B 120.0 no
C14 C15 C16 120.48(18) no
C14 C15 H15 119.8 no
C16 C15 H15 119.8 no
O16 C16 C15 126.54(18) no
O16 C16 N11 118.59(18) no
C15 C16 N11 114.87(16) no
C22 N21 C26 119.99(18) no
C22 N21 C217 121.38(17) no
C26 N21 C217 118.54(17) no
N21 C217 C211 113.38(16) no
N21 C217 H21A 108.9 no
C211 C217 H21A 108.9 no
N21 C217 H21B 108.9 no
C211 C217 H21B 108.9 no
H21A C217 H21B 107.7 no
C213 C211 C212 118.7(2) no
C213 C211 C217 122.15(19) no
C212 C211 C217 119.14(19) no
C214 C212 C211 120.9(2) no
C214 C212 H212 119.6 no
C211 C212 H212 119.6 no
C211 C213 C216 120.7(2) no
C211 C213 H213 119.7 no
C216 C213 H213 119.7 no
C212 C214 C215 120.2(2) no
C212 C214 H214 119.9 no
C215 C214 H214 119.9 no
C214 C215 C216 119.6(2) no
C214 C215 H215 120.2 no
C216 C215 H215 120.2 no
C215 C216 C213 119.9(2) no
C215 C216 H216 120.1 no
C213 C216 H216 120.1 no
N23 C22 N21 124.36(18) no
N23 C22 S22 119.91(15) no
N21 C22 S22 115.70(15) no
C22 S22 C221 101.28(10) no
S22 C221 H22A 109.5 no
S22 C221 H22B 109.5 no
H22A C221 H22B 109.5 no
S22 C221 H22C 109.5 no
H22A C221 H22C 109.5 no
H22B C221 H22C 109.5 no
C22 N23 C24 117.32(17) no
N24 C24 N23 115.45(18) no
N24 C24 C25 122.59(19) no
N23 C24 C25 122.0(2) no
C24 N24 H24A 120.0 no
C24 N24 H24B 120.0 no
H24A N24 H24B 120.0 no
N25 C25 C24 118(2) no
N25 C25 C26 115(2) no
C24 C25 C26 120.90(19) no
C24 C25 H25 119.6 no
C26 C25 H25 119.6 no
O25 N25 C25 110(4) no
O26 C26 C25 127.4(2) no
O26 C26 N21 117.3(2) no
C25 C26 N21 115.29(18) no

loop_
_geom_bond_atom_site_label_1
_geom_bond_atom_site_label_2
_geom_bond_site_symmetry_2
_geom_bond_distance
_geom_bond_publ_flag
N11 C12 . 1.366(2) y
C12 N13 . 1.304(2) y
N13 C14 . 1.374(2) y
C14 C15 . 1.390(3) y
C15 C16 . 1.401(3) y
C16 N11 . 1.435(2) y
N11 C117 . 1.469(2) y
C12 S12 . 1.759(2) y
S12 C121 . 1.794(2) y
C14 N14 . 1.342(2) y
C16 O16 . 1.245(2) y
C117 C111 . 1.511(3) no
C117 H11A . 0.99 no
C117 H11B . 0.99 no
C111 C112 . 1.386(3) no
C111 C116 . 1.392(3) no
C112 C113 . 1.389(3) no
C112 H112 . 0.95 no
C113 C114 . 1.386(3) no
C113 H113 . 0.95 no
C114 C115 . 1.388(3) no
C114 H114 . 0.95 no
C115 C116 . 1.386(3) no
C115 H115 . 0.95 no
C116 H116 . 0.95 no
C121 H12A . 0.98 no
C121 H12B . 0.98 no
C121 H12C . 0.98 no
N14 H14A . 0.88 no
N14 H14B . 0.88 no
C15 H15 . 0.95 no
N21 C22 . 1.376(2) y
C22 N23 . 1.311(3) y
N23 C24 . 1.373(3) y
C24 C25 . 1.381(3) y
C25 C26 . 1.400(3) y
C26 N21 . 1.420(3) y
N21 C217 . 1.464(3) y
C22 S22 . 1.747(2) y
S22 C221 . 1.791(2) y
C24 N24 . 1.353(3) y
C26 O26 . 1.246(3) y
C217 C211 . 1.518(3) no
C217 H21A . 0.99 no
C217 H21B . 0.99 no
C211 C213 . 1.387(3) no
C211 C212 . 1.388(3) no
C212 C214 . 1.382(3) no
C212 H212 . 0.95 no
C213 C216 . 1.393(3) no
C213 H213 . 0.95 no
C214 C215 . 1.384(4) no
C214 H214 . 0.95 no
C215 C216 . 1.385(3) no
C215 H215 . 0.95 no
C216 H216 . 0.95 no
C221 H22A . 0.98 no
C221 H22B . 0.98 no
C221 H22C . 0.98 no
N24 H24A . 0.88 no
N24 H24B . 0.88 no
C25 N25 . 1.36(5) no
C25 H25 . 0.95 no
N25 O25 . 1.34(6) no

loop_
_geom_hbond_atom_site_label_D
_geom_hbond_atom_site_label_H
_geom_hbond_atom_site_label_A
_geom_hbond_site_symmetry_A
_geom_hbond_distance_DH
_geom_hbond_distance_HA
_geom_hbond_distance_DA
_geom_hbond_angle_DHA
_geom_hbond_publ_flag
N14 H14A O26 3_666 0.88 2.28 3.029(2) 143 y
N14 H14B O26 . 0.88 2.10 2.896(2) 151 y
N24 H24A O16 3_566 0.88 2.29 3.124(2) 157 y
N24 H24B O16 1_545 0.88 2.62 3.330(2) 138 y

loop_
_geom_torsion_atom_site_label_1
_geom_torsion_atom_site_label_2
_geom_torsion_atom_site_label_3
_geom_torsion_atom_site_label_4
_geom_torsion
_geom_torsion_publ_flag
C12 N11 C117 C111 -76.8(2) no
C16 N11 C117 C111 106.69(19) no
N11 C117 C111 C112 131.59(18) no
N11 C117 C111 C116 -47.6(2) no
C116 C111 C112 C113 1.0(3) no
C117 C111 C112 C113 -178.16(18) no
C111 C112 C113 C114 0.4(3) no
C112 C113 C114 C115 -1.6(3) no
C113 C114 C115 C116 1.3(3) no
C114 C115 C116 C111 0.2(3) no
C112 C111 C116 C115 -1.3(3) no
C117 C111 C116 C115 177.84(18) no
C16 N11 C12 N13 5.1(3) no
C117 N11 C12 N13 -171.31(17) no
C16 N11 C12 S12 -174.06(13) no
C117 N11 C12 S12 9.5(2) no
N13 C12 S12 C121 5.49(18) no
N11 C12 S12 C121 -175.25(15) no
N11 C12 N13 C14 0.5(3) no
S12 C12 N13 C14 179.66(13) no
C12 N13 C14 N14 174.47(16) no
C12 N13 C14 C15 -5.6(3) no
N14 C14 C15 C16 -175.05(18) no
N13 C14 C15 C16 5.1(3) no
C14 C15 C16 O16 179.93(18) no
C14 C15 C16 N11 0.6(3) no
C12 N11 C16 O16 175.19(16) no
C117 N11 C16 O16 -8.3(2) no
C12 N11 C16 C15 -5.4(2) no
C117 N11 C16 C15 171.14(16) no
C22 N21 C217 C211 -79.4(2) no
C26 N21 C217 C211 97.1(2) no
N21 C217 C211 C213 -14.9(3) no
N21 C217 C211 C212 166.01(17) no
C213 C211 C212 C214 -0.3(3) no
C217 C211 C212 C214 178.83(19) no
C212 C211 C213 C216 -0.3(3) no
C217 C211 C213 C216 -179.37(19) no
C211 C212 C214 C215 0.7(3) no
C212 C214 C215 C216 -0.5(3) no
C214 C215 C216 C213 0.0(3) no
C211 C213 C216 C215 0.5(3) no
C26 N21 C22 N23 0.2(3) no
C217 N21 C22 N23 176.66(18) no
C26 N21 C22 S22 -177.80(14) no
C217 N21 C22 S22 -1.3(2) no
N23 C22 S22 C221 5.9(2) no
N21 C22 S22 C221 -176.01(16) no
N21 C22 N23 C24 -1.9(3) no
S22 C22 N23 C24 176.03(14) no
C22 N23 C24 N24 -175.74(18) no
C22 N23 C24 C25 4.4(3) no
N24 C24 C25 N25 -33.9(18) no
N23 C24 C25 N25 145.9(18) no
N24 C24 C25 C26 174.86(19) no
N23 C24 C25 C26 -5.3(3) no
C24 C25 N25 O25 28(2) no
C26 C25 N25 O25 -179.5(13) no
N25 C25 C26 O26 32.4(16) no
C24 C25 C26 O26 -175.5(2) no
N25 C25 C26 N21 -148.8(16) no
C24 C25 C26 N21 3.3(3) no
C22 N21 C26 O26 178.08(17) no
C217 N21 C26 O26 1.5(3) no
C22 N21 C26 C25 -0.8(3) no
C217 N21 C26 C25 -177.44(17) no
